data_1569752
loop_
_publ_author_name
'Reinhold, Marius'
'Steinebach, Justin'
'Golz, Christopher'
'Walker, Johannes C. L.'

_publ_section_title
;
 Synthesis of polysubstituted bicyclo[2.1.1]hexanes enabling access to new
 chemical space.
;
_journal_issue 36
_journal_name_full 'Chemical science'
_journal_page_first 9885
_journal_page_last 9891
_journal_paper_doi 10.1039/d3sc03083k
_journal_volume 14
_journal_year 2023
_chemical_formula_moiety 'C26 H22'
_chemical_formula_sum 'C26 H22'
_chemical_formula_weight 334.464
_space_group_crystal_system monoclinic
_space_group_IT_number 14
_space_group_name_Hall '-P 2ybc'
_space_group_name_H-M_alt 'P 1 21/c 1'
_symmetry_Int_Tables_number 14
_atom_sites_solution_primary dual
_audit_creation_date 2023-07-11
_audit_creation_method
;FinalCif V123 by Daniel Kratzert, Freiburg 2023, 
https://dkratzert.de/finalcif.html
;
_audit_update_record
;
2023-08-17 deposited with the CCDC.	2023-08-30 downloaded from the CCDC.
;
_cell_angle_alpha 90
_cell_angle_beta 106.549(4)
_cell_angle_gamma 90
_cell_formula_units_Z 4
_cell_length_a 17.5616(13)
_cell_length_b 5.8909(5)
_cell_length_c 17.9060(16)
_cell_measurement_reflns_used 9777
_cell_measurement_temperature 100.00
_cell_measurement_theta_max 33.705
_cell_measurement_theta_min 2.335
_cell_volume 1775.7(3)
_computing_cell_refinement 'SAINT V8.40B (?, 2016)'
_computing_data_collection 'Bruker BIS 8.5.0.27 Release/2023-03-20 && APEX4 2022.10-1'
_computing_data_reduction 'SAINT V8.40B (?, 2016)'
_computing_molecular_graphics 'Olex2 1.5 (Dolomanov et al., 2009)'
_computing_publication_material 'Olex2 1.5 (Dolomanov et al., 2009)'
_computing_structure_refinement 'olex2.refine 1.5 (Bourhis et al., 2015)'
_computing_structure_solution 'XT  (Sheldrick, 2015)'
_diffrn_ambient_environment N~2~
_diffrn_ambient_temperature 100.00
_diffrn_detector CPAD
_diffrn_detector_area_resol_mean 7.41
_diffrn_detector_type 'Bruker PHOTON III'
_diffrn_measured_fraction_theta_full 0.9997
_diffrn_measured_fraction_theta_max 0.9990
_diffrn_measurement_device 'four-circle diffractometer'
_diffrn_measurement_device_type 'Bruker D8 VENTURE dual wavelength Mo/Ag'
_diffrn_measurement_method '\w and \f scans'
_diffrn_measurement_specimen_support 'MiTeGen micromount'
_diffrn_radiation_monochromator 'mirror optics'
_diffrn_radiation_probe x-ray
_diffrn_radiation_type 'Mo K\a'
_diffrn_radiation_wavelength 0.71073
_diffrn_reflns_av_R_equivalents 0.0271
_diffrn_reflns_av_unetI/netI 0.0119
_diffrn_reflns_Laue_measured_fraction_full 0.9997
_diffrn_reflns_Laue_measured_fraction_max 0.9990
_diffrn_reflns_limit_h_max 27
_diffrn_reflns_limit_h_min -27
_diffrn_reflns_limit_k_max 9
_diffrn_reflns_limit_k_min -8
_diffrn_reflns_limit_l_max 27
_diffrn_reflns_limit_l_min -27
_diffrn_reflns_number 93855
_diffrn_reflns_point_group_measured_fraction_full 0.9997
_diffrn_reflns_point_group_measured_fraction_max 0.9990
_diffrn_reflns_theta_full 25.2417
_diffrn_reflns_theta_max 33.74
_diffrn_reflns_theta_min 2.34
_diffrn_source 'microfocus sealed X-ray tube'
_diffrn_source_current 1.39
_diffrn_source_power 0.0695
_diffrn_source_type 'Incoatec I\ms'
_diffrn_source_voltage 50.0
_diffrn_standards_number 0
_exptl_absorpt_coefficient_mu 0.070
_exptl_absorpt_correction_T_max 1.0000
_exptl_absorpt_correction_T_min 0.9666
_exptl_absorpt_correction_type numerical
_exptl_absorpt_process_details
;
SADABS-2016/2 (Bruker,2016/2) was used for absorption correction.
wR2(int) was 0.1060 before and 0.0369 after correction.
The Ratio of minimum to maximum transmission is 0.9666.
The \l/2 correction factor is Not present.
;
_exptl_crystal_colour colourless
_exptl_crystal_colour_primary colourless
_exptl_crystal_density_diffrn 1.251
_exptl_crystal_description block
_exptl_crystal_F_000 712.358
_exptl_crystal_recrystallization_method 'from dichloromethane.'
_exptl_crystal_size_max 0.294
_exptl_crystal_size_mid 0.168
_exptl_crystal_size_min 0.131
_refine_diff_density_max 0.1056
_refine_diff_density_min -0.1040
_refine_diff_density_rms 0.0248
_refine_ls_d_res_high 0.6397
_refine_ls_d_res_low 8.7162
_refine_ls_goodness_of_fit_ref 1.0321
_refine_ls_hydrogen_treatment mixed
_refine_ls_matrix_type full
_refine_ls_number_constraints 0
_refine_ls_number_parameters 433
_refine_ls_number_reflns 7088
_refine_ls_number_restraints 0
_refine_ls_restrained_S_all 1.0321
_refine_ls_R_factor_all 0.0179
_refine_ls_R_factor_gt 0.0130
_refine_ls_shift/su_max -0.0008
_refine_ls_shift/su_mean 0.0001
_refine_ls_structure_factor_coef Fsqd
_refine_ls_weighting_details 'w=1/[\s^2^(Fo^2^)+(0.0100P)^2^+0.0104P] where P=(Fo^2^+2Fc^2^)/3'
_refine_ls_weighting_scheme calc
_refine_ls_wR_factor_gt 0.0233
_refine_ls_wR_factor_ref 0.0253
_reflns_Friedel_coverage 0.0
_reflns_limit_h_max 26
_reflns_limit_h_min -27
_reflns_limit_k_max 9
_reflns_limit_k_min 0
_reflns_limit_l_max 27
_reflns_limit_l_min 0
_reflns_number_gt 6314
_reflns_number_total 7088
_reflns_threshold_expression I>=2u(I)
_cod_data_source_file d3sc03083k2.cif
_cod_data_source_block mo_2042_CG_0m
_cod_depositor_comments 'Adding full bibliography for 1569748--1569753.cif.'
_cod_database_code 1569752
_olex2_refine_details
;
Refinement using NoSpherA2, an implementation of
NOn-SPHERical Atom-form-factors in Olex2.
Please cite:
F. Kleemiss et al. Chem. Sci. DOI 10.1039/D0SC05526C - 2021
NoSpherA2 implementation of HAR makes use of
tailor-made aspherical atomic form factors calculated
on-the-fly from a Hirshfeld-partitioned electron density (ED) - not from
spherical-atom form factors.

The ED is calculated from a gaussian basis set single determinant SCF
wavefunction - either Hartree-Fock or DFT using selected funtionals
 - for a fragment of the crystal.
This fragment can be embedded in an electrostatic crystal field by employing cluster charges
or modelled using implicit solvation models, depending on the software used.
The following options were used:
   SOFTWARE:       ORCA 5.0
   PARTITIONING:   NoSpherA2
   INT ACCURACY:   Normal
   METHOD:         B3LYP
   BASIS SET:      def2-TZVP
   CHARGE:         0
   MULTIPLICITY:   1
   SOLVATION:      Toluene
   DATE:           2023-07-11_10-42-05
;
_olex2_refinement_description
;
1. Fixed Uiso
 At 1.2 times of:
  All C(H) groups, All C(H,H) groups
;
_olex2_submission_special_instructions 'No special instructions were received'
_diffrn_measurement_ambient_temperature_device_make 'Oxford Cryostream 800'

loop_
_space_group_symop_id
_space_group_symop_operation_xyz
1 x,y,z
2 -x,y+1/2,-z+1/2
3 -x,-y,-z
4 x,-y-1/2,z-1/2

loop_
_atom_site_label
_atom_site_type_symbol
_atom_site_fract_x
_atom_site_fract_y
_atom_site_fract_z
_atom_site_U_iso_or_equiv
_atom_site_adp_type
_atom_site_occupancy
_atom_site_refinement_flags_posn
C1 C 0.652542(11) 0.62931(3) 0.148521(12) 0.01335(4) Uani 1.000000 .
H1a H 0.64218(17) 0.5101(5) 0.09924(18) 0.0293(8) Uani 1.000000 .
H1b H 0.64600(17) 0.5455(5) 0.20053(18) 0.0288(7) Uani 1.000000 .
C2 C 0.609303(11) 0.86172(3) 0.134134(11) 0.01179(3) Uani 1.000000 .
C3 C 0.525397(11) 0.88830(3) 0.135861(11) 0.01198(3) Uani 1.000000 .
C4 C 0.469177(11) 0.72357(3) 0.106087(11) 0.01299(4) Uani 1.000000 .
H4 H 0.48636(17) 0.5683(5) 0.08202(19) 0.0311(8) Uani 1.000000 .
C5 C 0.388736(11) 0.75228(3) 0.105447(11) 0.01247(3) Uani 1.000000 .
C6 C 0.365976(11) 0.95425(3) 0.136917(11) 0.01327(4) Uani 1.000000 .
C7 C 0.285251(12) 0.98432(4) 0.135127(12) 0.01676(4) Uani 1.000000 .
H7 H 0.26784(17) 1.1385(6) 0.1588(2) 0.0369(9) Uani 1.000000 .
C8 C 0.229403(12) 0.82102(4) 0.103884(13) 0.01848(4) Uani 1.000000 .
H8 H 0.16826(18) 0.8474(6) 0.1036(2) 0.0381(9) Uani 1.000000 .
C9 C 0.251882(12) 0.62022(4) 0.072225(13) 0.01929(4) Uani 1.000000 .
H9 H 0.20783(17) 0.4935(6) 0.0475(2) 0.0388(9) Uani 1.000000 .
C10 C 0.329686(12) 0.58709(4) 0.073032(12) 0.01662(4) Uani 1.000000 .
H10 H 0.34735(17) 0.4333(5) 0.04945(19) 0.0359(8) Uani 1.000000 .
C11 C 0.425093(12) 1.11960(4) 0.168980(12) 0.01580(4) Uani 1.000000 .
H11 H 0.40874(17) 1.2725(6) 0.1942(2) 0.0369(9) Uani 1.000000 .
C12 C 0.502334(12) 1.08779(4) 0.168264(12) 0.01492(4) Uani 1.000000 .
H12 H 0.54644(17) 1.2155(5) 0.19327(19) 0.0349(8) Uani 1.000000 .
C13 C 0.630797(12) 0.94496(4) 0.060835(12) 0.01601(4) Uani 1.000000 .
H13a H 0.61999(18) 1.1268(5) 0.05193(19) 0.0341(8) Uani 1.000000 .
H13b H 0.59620(18) 0.8571(6) 0.00841(18) 0.0348(8) Uani 1.000000 .
C14 C 0.720912(12) 0.88358(4) 0.085072(12) 0.01598(4) Uani 1.000000 .
H14a H 0.73633(18) 0.7599(6) 0.04640(18) 0.0354(8) Uani 1.000000 .
H14b H 0.75960(18) 1.0314(5) 0.08875(19) 0.0324(8) Uani 1.000000 .
C15 C 0.728306(11) 0.78131(3) 0.166338(11) 0.01205(3) Uani 1.000000 .
C16 C 0.806251(11) 0.68970(3) 0.213535(11) 0.01251(3) Uani 1.000000 .
C17 C 0.850907(11) 0.79892(3) 0.279379(12) 0.01298(4) Uani 1.000000 .
H17 H 0.83086(17) 0.9598(5) 0.29655(18) 0.0288(7) Uani 1.000000 .
C18 C 0.922667(11) 0.70330(3) 0.326788(12) 0.01324(4) Uani 1.000000 .
C19 C 0.948563(11) 0.48976(3) 0.305868(12) 0.01412(4) Uani 1.000000 .
C20 C 0.902426(12) 0.38130(3) 0.236937(13) 0.01610(4) Uani 1.000000 .
H20 H 0.92215(18) 0.2205(5) 0.22028(19) 0.0361(8) Uani 1.000000 .
C21 C 0.833611(12) 0.47906(3) 0.192119(13) 0.01554(4) Uani 1.000000 .
H21 H 0.79849(18) 0.3954(5) 0.13940(19) 0.0369(9) Uani 1.000000 .
C22 C 1.019643(12) 0.39232(4) 0.353933(13) 0.01825(4) Uani 1.000000 .
H22 H 1.03921(18) 0.2304(5) 0.3379(2) 0.0382(9) Uani 1.000000 .
C23 C 1.063104(13) 0.50274(4) 0.420031(13) 0.02160(4) Uani 1.000000 .
H23 H 1.11696(19) 0.4274(6) 0.45685(19) 0.0444(10) Uani 1.000000 .
C24 C 1.037671(13) 0.71564(4) 0.440456(13) 0.02212(5) Uani 1.000000 .
H24 H 1.07260(19) 0.8023(6) 0.49223(19) 0.0448(10) Uani 1.000000 .
C25 C 0.969112(12) 0.81367(4) 0.394967(12) 0.01800(4) Uani 1.000000 .
H25 H 0.94981(18) 0.9776(5) 0.4109(2) 0.0354(8) Uani 1.000000 .
C26 C 0.680639(11) 0.95755(3) 0.199563(12) 0.01226(3) Uani 1.000000 .
H26a H 0.69595(17) 1.1369(5) 0.19684(17) 0.0283(7) Uani 1.000000 .
H26b H 0.67749(17) 0.9139(5) 0.25770(16) 0.0274(7) Uani 1.000000 .

loop_
_atom_site_aniso_label
_atom_site_aniso_U_11
_atom_site_aniso_U_22
_atom_site_aniso_U_33
_atom_site_aniso_U_12
_atom_site_aniso_U_13
_atom_site_aniso_U_23
C1 0.01110(8) 0.01198(8) 0.01690(9) -0.00047(6) 0.00388(7) -0.00115(7)
H1a 0.0296(18) 0.0262(18) 0.0299(19) -0.0019(14) 0.0050(15) -0.0121(15)
H1b 0.0282(18) 0.0248(18) 0.034(2) -0.0012(14) 0.0105(15) 0.0092(15)
C2 0.01062(8) 0.01247(8) 0.01210(8) 0.00048(6) 0.00296(6) 0.00002(6)
C3 0.01035(8) 0.01255(8) 0.01262(8) 0.00111(6) 0.00258(6) -0.00037(6)
C4 0.01093(8) 0.01275(8) 0.01481(8) 0.00086(6) 0.00285(6) -0.00172(7)
H4 0.0285(18) 0.0228(18) 0.043(2) 0.0018(14) 0.0116(16) -0.0108(16)
C5 0.01085(8) 0.01335(8) 0.01262(8) 0.00047(6) 0.00238(6) -0.00104(7)
C6 0.01122(8) 0.01553(9) 0.01285(8) 0.00111(7) 0.00310(6) -0.00226(7)
C7 0.01205(8) 0.02089(10) 0.01739(9) 0.00159(7) 0.00425(7) -0.00428(8)
H7 0.0266(18) 0.039(2) 0.045(2) 0.0053(16) 0.0099(16) -0.0151(18)
C8 0.01118(9) 0.02441(10) 0.01954(10) -0.00012(8) 0.00387(7) -0.00330(8)
H8 0.0229(17) 0.047(2) 0.046(2) -0.0021(16) 0.0118(16) -0.0097(18)
C9 0.01224(9) 0.02129(10) 0.02310(10) -0.00241(8) 0.00302(7) -0.00424(8)
H9 0.0211(17) 0.039(2) 0.055(2) -0.0082(16) 0.0087(16) -0.0133(18)
C10 0.01247(9) 0.01627(9) 0.02001(10) -0.00095(7) 0.00281(7) -0.00388(7)
H10 0.0307(19) 0.0274(19) 0.048(2) -0.0018(15) 0.0086(17) -0.0142(17)
C11 0.01271(8) 0.01603(9) 0.01851(9) 0.00079(7) 0.00421(7) -0.00554(7)
H11 0.0309(19) 0.031(2) 0.049(2) 0.0013(15) 0.0122(17) -0.0180(17)
C12 0.01203(8) 0.01428(9) 0.01799(9) -0.00004(7) 0.00352(7) -0.00397(7)
H12 0.0244(17) 0.0293(19) 0.049(2) -0.0060(15) 0.0082(16) -0.0142(17)
C13 0.01597(9) 0.01975(10) 0.01244(9) 0.00093(7) 0.00423(7) 0.00191(7)
H13a 0.0378(19) 0.0265(19) 0.038(2) 0.0068(15) 0.0113(16) 0.0122(16)
H13b 0.0344(19) 0.048(2) 0.0199(18) -0.0025(16) 0.0044(15) -0.0054(16)
C14 0.01487(9) 0.01982(10) 0.01482(9) -0.00143(7) 0.00675(7) -0.00048(8)
H14a 0.0322(19) 0.045(2) 0.032(2) 0.0042(16) 0.0136(16) -0.0089(17)
H14b 0.0294(18) 0.0331(19) 0.036(2) -0.0085(15) 0.0105(15) 0.0057(16)
C15 0.01030(8) 0.01212(8) 0.01409(8) -0.00039(6) 0.00403(6) -0.00118(7)
C16 0.00997(8) 0.01178(8) 0.01611(9) -0.00026(6) 0.00427(6) -0.00195(7)
C17 0.01118(8) 0.01190(8) 0.01593(9) 0.00075(6) 0.00396(7) -0.00182(7)
H17 0.0286(17) 0.0236(18) 0.0323(19) 0.0051(14) 0.0056(15) -0.0079(15)
C18 0.01089(8) 0.01393(9) 0.01537(9) 0.00070(6) 0.00449(6) -0.00038(7)
C19 0.01172(8) 0.01311(8) 0.01890(9) 0.00164(6) 0.00654(7) 0.00150(7)
C20 0.01364(9) 0.01204(9) 0.02374(10) 0.00127(7) 0.00716(7) -0.00254(7)
H20 0.0361(19) 0.0268(19) 0.046(2) 0.0070(15) 0.0119(17) -0.0087(16)
C21 0.01250(8) 0.01302(9) 0.02133(10) -0.00042(7) 0.00521(7) -0.00460(7)
H21 0.0323(19) 0.034(2) 0.039(2) -0.0005(16) 0.0014(16) -0.0152(17)
C22 0.01464(9) 0.01883(10) 0.02254(10) 0.00501(7) 0.00734(8) 0.00517(8)
H22 0.038(2) 0.028(2) 0.050(2) 0.0111(16) 0.0142(17) -0.0007(17)
C23 0.01557(9) 0.02944(12) 0.01937(10) 0.00639(8) 0.00428(8) 0.00569(9)
H23 0.0306(19) 0.055(2) 0.041(2) 0.0185(18) -0.0007(17) 0.0072(19)
C24 0.01612(9) 0.03174(12) 0.01652(10) 0.00365(8) 0.00147(8) -0.00096(9)
H24 0.038(2) 0.059(3) 0.027(2) 0.0066(18) -0.0073(16) -0.0121(18)
C25 0.01471(9) 0.02184(10) 0.01634(9) 0.00192(8) 0.00264(7) -0.00311(8)
H25 0.0272(18) 0.034(2) 0.040(2) 0.0088(15) 0.0014(15) -0.0090(17)
C26 0.01157(8) 0.01212(8) 0.01305(9) 0.00015(6) 0.00346(6) -0.00082(7)
H26a 0.0310(18) 0.0185(17) 0.034(2) -0.0032(14) 0.0067(15) -0.0027(15)
H26b 0.0282(17) 0.0370(19) 0.0181(17) 0.0023(15) 0.0086(14) 0.0010(15)

loop_
_atom_type_symbol
_atom_type_scat_dispersion_real
_atom_type_scat_dispersion_imag
_atom_type_scat_source
_atom_type_scat_dispersion_source
C 0.00347 0.00161 'NoSpherA2: Chem.Sci. 2021, DOI:10.1039/D0SC05526C' 'Henke, Gullikson and Davis, At. Data and Nucl. Data Tables, 1993, 54, 2'
H 0.00000 0.00000 'NoSpherA2: Chem.Sci. 2021, DOI:10.1039/D0SC05526C' 'Henke, Gullikson and Davis, At. Data and Nucl. Data Tables, 1993, 54, 2'

loop_
_geom_angle_atom_site_label_1
_geom_angle_atom_site_label_2
_geom_angle_atom_site_label_3
_geom_angle
_geom_angle_site_symmetry_1
_geom_angle_site_symmetry_3
_geom_angle_publ_flag
H1b C1 H1a 111.3(2) . . ?
C2 C1 H1a 117.91(16) . . ?
C2 C1 H1b 112.11(16) . . ?
C15 C1 H1a 117.81(15) . . ?
C15 C1 H1b 112.15(16) . . ?
C15 C1 C2 82.876(14) . . ?
C3 C2 C1 121.954(16) . . ?
C13 C2 C1 101.227(15) . . ?
C13 C2 C3 117.793(16) . . ?
C26 C2 C1 86.799(14) . . ?
C26 C2 C3 122.305(16) . . ?
C26 C2 C13 100.673(15) . . ?
C4 C3 C2 121.412(17) . . ?
C12 C3 C2 119.612(17) . . ?
C12 C3 C4 118.974(17) . . ?
H4 C4 C3 119.69(15) . . ?
C5 C4 C3 121.377(18) . . ?
C5 C4 H4 118.93(15) . . ?
C6 C5 C4 119.206(17) . . ?
C10 C5 C4 122.067(18) . . ?
C10 C5 C6 118.717(17) . . ?
C7 C6 C5 119.148(18) . . ?
C11 C6 C5 118.594(17) . . ?
C11 C6 C7 122.259(18) . . ?
H7 C7 C6 119.16(16) . . ?
C8 C7 C6 120.94(2) . . ?
C8 C7 H7 119.90(16) . . ?
H8 C8 C7 119.54(17) . . ?
C9 C8 C7 119.998(19) . . ?
C9 C8 H8 120.47(17) . . ?
H9 C9 C8 119.65(16) . . ?
C10 C9 C8 120.24(2) . . ?
C10 C9 H9 120.11(16) . . ?
C9 C10 C5 120.96(2) . . ?
H10 C10 C5 118.45(16) . . ?
H10 C10 C9 120.59(16) . . ?
H11 C11 C6 119.29(16) . . ?
C12 C11 C6 120.865(19) . . ?
C12 C11 H11 119.85(16) . . ?
C11 C12 C3 120.958(18) . . ?
H12 C12 C3 119.42(16) . . ?
H12 C12 C11 119.62(16) . . ?
H13a C13 C2 111.16(17) . . ?
H13b C13 C2 111.64(17) . . ?
H13b C13 H13a 108.0(2) . . ?
C14 C13 C2 99.444(15) . . ?
C14 C13 H13a 112.86(16) . . ?
C14 C13 H13b 113.65(16) . . ?
H14a C14 C13 113.19(16) . . ?
H14b C14 C13 113.29(17) . . ?
H14b C14 H14a 107.9(2) . . ?
C15 C14 C13 99.138(15) . . ?
C15 C14 H14a 111.57(18) . . ?
C15 C14 H14b 111.66(17) . . ?
C14 C15 C1 101.139(15) . . ?
C16 C15 C1 120.034(16) . . ?
C16 C15 C14 119.495(16) . . ?
C26 C15 C1 86.599(14) . . ?
C26 C15 C14 100.950(15) . . ?
C26 C15 C16 122.189(16) . . ?
C17 C16 C15 121.604(17) . . ?
C21 C16 C15 119.303(17) . . ?
C21 C16 C17 119.032(18) . . ?
H17 C17 C16 119.96(16) . . ?
C18 C17 C16 121.264(18) . . ?
C18 C17 H17 118.76(16) . . ?
C19 C18 C17 119.264(18) . . ?
C25 C18 C17 121.843(18) . . ?
C25 C18 C19 118.891(18) . . ?
C20 C19 C18 118.693(18) . . ?
C22 C19 C18 119.293(19) . . ?
C22 C19 C20 122.013(19) . . ?
H20 C20 C19 119.09(17) . . ?
C21 C20 C19 120.570(19) . . ?
C21 C20 H20 120.34(17) . . ?
C20 C21 C16 121.150(19) . . ?
H21 C21 C16 118.55(17) . . ?
H21 C21 C20 120.30(16) . . ?
H22 C22 C19 119.15(18) . . ?
C23 C22 C19 120.46(2) . . ?
C23 C22 H22 120.39(18) . . ?
H23 C23 C22 120.31(19) . . ?
C24 C23 C22 120.22(2) . . ?
C24 C23 H23 119.47(19) . . ?
H24 C24 C23 119.74(18) . . ?
C25 C24 C23 120.50(2) . . ?
C25 C24 H24 119.76(18) . . ?
C24 C25 C18 120.64(2) . . ?
H25 C25 C18 119.14(17) . . ?
H25 C25 C24 120.22(17) . . ?
C15 C26 C2 82.846(13) . . ?
H26a C26 C2 118.13(16) . . ?
H26a C26 C15 117.50(15) . . ?
H26b C26 C2 112.63(16) . . ?
H26b C26 C15 112.82(16) . . ?
H26b C26 H26a 110.5(2) . . ?

loop_
_geom_bond_atom_site_label_1
_geom_bond_atom_site_label_2
_geom_bond_distance
_geom_bond_site_symmetry_2
_geom_bond_publ_flag
C1 H1a 1.101(3) . ?
C1 H1b 1.089(3) . ?
C1 C2 1.5511(3) . ?
C1 C15 1.5595(3) . ?
C2 C3 1.4909(3) . ?
C2 C13 1.5452(3) . ?
C2 C26 1.5571(3) . ?
C3 C4 1.3787(3) . ?
C3 C12 1.4197(3) . ?
C4 H4 1.090(3) . ?
C4 C5 1.4196(3) . ?
C5 C6 1.4217(3) . ?
C5 C10 1.4199(3) . ?
C6 C7 1.4200(3) . ?
C6 C11 1.4201(3) . ?
C7 H7 1.082(3) . ?
C7 C8 1.3739(3) . ?
C8 H8 1.084(3) . ?
C8 C9 1.4156(3) . ?
C9 H9 1.075(3) . ?
C9 C10 1.3762(3) . ?
C10 H10 1.082(3) . ?
C11 H11 1.083(3) . ?
C11 C12 1.3730(3) . ?
C12 H12 1.081(3) . ?
C13 H13a 1.092(3) . ?
C13 H13b 1.093(3) . ?
C13 C14 1.5596(3) . ?
C14 H14a 1.091(3) . ?
C14 H14b 1.095(3) . ?
C14 C15 1.5459(3) . ?
C15 C16 1.4900(3) . ?
C15 C26 1.5545(3) . ?
C16 C17 1.3756(3) . ?
C16 C21 1.4222(3) . ?
C17 H17 1.085(3) . ?
C17 C18 1.4201(3) . ?
C18 C19 1.4236(3) . ?
C18 C25 1.4182(3) . ?
C19 C20 1.4207(3) . ?
C19 C22 1.4200(3) . ?
C20 H20 1.079(3) . ?
C20 C21 1.3725(3) . ?
C21 H21 1.088(3) . ?
C22 H22 1.080(3) . ?
C22 C23 1.3755(3) . ?
C23 H23 1.082(3) . ?
C23 C24 1.4140(4) . ?
C24 H24 1.083(3) . ?
C24 C25 1.3740(3) . ?
C25 H25 1.088(3) . ?
C26 H26a 1.095(3) . ?
C26 H26b 1.089(3) . ?

loop_
_geom_torsion_atom_site_label_1
_geom_torsion_atom_site_label_2
_geom_torsion_atom_site_label_3
_geom_torsion_atom_site_label_4
_geom_torsion
_geom_torsion_site_symmetry_1
_geom_torsion_site_symmetry_2
_geom_torsion_site_symmetry_3
_geom_torsion_site_symmetry_4
_geom_torsion_publ_flag
C1 C2 C3 C4 -38.06(2) . . . . ?
C1 C2 C3 C12 142.393(19) . . . . ?
C1 C2 C13 C14 -44.278(16) . . . . ?
C1 C2 C26 C15 33.673(15) . . . . ?
C1 C15 C14 C13 44.284(16) . . . . ?
C1 C15 C16 C17 -125.340(18) . . . . ?
C1 C15 C16 C21 51.79(2) . . . . ?
C1 C15 C26 C2 -33.476(15) . . . . ?
C2 C3 C4 C5 -177.917(18) . . . . ?
C2 C3 C12 C11 178.415(18) . . . . ?
C2 C13 C14 C15 -0.177(16) . . . . ?
C2 C26 C15 C14 67.221(14) . . . . ?
C2 C26 C15 C16 -157.191(12) . . . . ?
C3 C4 C5 C6 -0.65(2) . . . . ?
C3 C4 C5 C10 178.205(19) . . . . ?
C3 C12 C11 C6 -0.35(2) . . . . ?
C4 C5 C6 C7 179.017(18) . . . . ?
C4 C5 C6 C11 -0.83(2) . . . . ?
C4 C5 C10 C9 -179.16(2) . . . . ?
C5 C6 C7 C8 0.32(2) . . . . ?
C5 C6 C11 C12 1.32(2) . . . . ?
C5 C10 C9 C8 0.04(2) . . . . ?
C6 C7 C8 C9 -0.59(2) . . . . ?
C7 C8 C9 C10 0.41(3) . . . . ?
C13 C14 C15 C16 178.506(14) . . . . ?
C13 C14 C15 C26 -44.371(16) . . . . ?
C14 C15 C16 C17 108.971(19) . . . . ?
C14 C15 C16 C21 -73.90(2) . . . . ?
C15 C16 C17 C18 175.963(18) . . . . ?
C15 C16 C21 C20 -175.600(18) . . . . ?
C16 C17 C18 C19 -0.32(2) . . . . ?
C16 C17 C18 C25 -179.760(19) . . . . ?
C16 C21 C20 C19 -0.51(2) . . . . ?
C17 C18 C19 C20 1.40(2) . . . . ?
C17 C18 C19 C22 -178.993(18) . . . . ?
C17 C18 C25 C24 178.98(2) . . . . ?
C18 C19 C20 C21 -0.99(2) . . . . ?
C18 C19 C22 C23 0.01(2) . . . . ?
C18 C25 C24 C23 -0.01(2) . . . . ?
C19 C22 C23 C24 -0.49(2) . . . . ?
C22 C23 C24 C25 0.50(3) . . . . ?
